data_2240128
loop_
_publ_author_name
'Elaatiaoui, Abdelmalik'
'Koudad, Mohammed'
'Saddik, Rafik'
'Benchat, Noureddine'
'El Ammari, Lahcen'

_publ_section_title
;
 Crystal structure of (5-methylimidazo[1,2-<i>a</i>]pyridin-2-yl)methanol
;
_journal_coeditor_code SU5007
_journal_issue 11
_journal_name_full 'Acta Crystallographica Section E'
_journal_page_first o1189
_journal_page_last o1190
_journal_paper_doi 10.1107/S1600536814023022
_journal_volume 70
_journal_year 2014
_chemical_formula_iupac 'C9 H10 N2 O'
_chemical_formula_moiety 'C9 H10 N2 O'
_chemical_formula_sum 'C9 H10 N2 O'
_chemical_formula_weight 162.19
_chemical_melting_point 413
_chemical_name_systematic
;
(5-Methylimidazo[1,2-<i>a</i>]pyridin-2-yl)methanol
;
_space_group_IT_number 2
_symmetry_cell_setting triclinic
_symmetry_space_group_name_Hall '-P 1'
_symmetry_space_group_name_H-M 'P -1'
_atom_sites_solution_hydrogens geom
_atom_sites_solution_primary direct
_atom_sites_solution_secondary difmap
_audit_creation_method SHELXL-97
_cell_angle_alpha 62.3550(10)
_cell_angle_beta 67.291(2)
_cell_angle_gamma 88.386(2)
_cell_formula_units_Z 2
_cell_length_a 7.3637(2)
_cell_length_b 8.1589(2)
_cell_length_c 8.3966(2)
_cell_measurement_reflns_used 2089
_cell_measurement_temperature 296(2)
_cell_measurement_theta_max 28.70
_cell_measurement_theta_min 2.87
_cell_volume 405.14(2)
_computing_cell_refinement
;
SAINT (Bruker, 2009)
;
_computing_data_collection
;
APEX2 (Bruker, 2009)
;
_computing_data_reduction
;
SAINT (Bruker, 2009)
;
_computing_molecular_graphics
;
ORTEP-3 for Windows (Farrugia, 2012)
;
_computing_publication_material
;
PLATON (Spek, 2009) and publCIF (Westrip, 2010)
;
_computing_structure_refinement
;
SHELXL97 (Sheldrick, 2008)
;
_computing_structure_solution
;
SHELXS97 (Sheldrick, 2008)
;
_diffrn_ambient_temperature 296(2)
_diffrn_measured_fraction_theta_full 0.999
_diffrn_measured_fraction_theta_max 0.999
_diffrn_measurement_device_type 'Bruker X8 APEX diffractometer'
_diffrn_measurement_method '\f and \w scans'
_diffrn_radiation_monochromator graphite
_diffrn_radiation_source 'fine-focus sealed tube'
_diffrn_radiation_type MoK\a
_diffrn_radiation_wavelength 0.71073
_diffrn_reflns_av_R_equivalents 0.0190
_diffrn_reflns_av_sigmaI/netI 0.0135
_diffrn_reflns_limit_h_max 9
_diffrn_reflns_limit_h_min -9
_diffrn_reflns_limit_k_max 10
_diffrn_reflns_limit_k_min -11
_diffrn_reflns_limit_l_max 11
_diffrn_reflns_limit_l_min -11
_diffrn_reflns_number 10226
_diffrn_reflns_theta_full 28.70
_diffrn_reflns_theta_max 28.70
_diffrn_reflns_theta_min 2.87
_exptl_absorpt_coefficient_mu 0.090
_exptl_absorpt_correction_type none
_exptl_crystal_colour colourless
_exptl_crystal_density_diffrn 1.330
_exptl_crystal_density_method 'not measured'
_exptl_crystal_description Block
_exptl_crystal_F_000 172
_exptl_crystal_size_max 0.38
_exptl_crystal_size_mid 0.32
_exptl_crystal_size_min 0.27
_refine_diff_density_max 0.238
_refine_diff_density_min -0.185
_refine_ls_extinction_coef 0.061(14)
_refine_ls_extinction_expression Fc^*^=kFc[1+0.001xFc^2^\l^3^/sin(2\q)]^-1/4^
_refine_ls_extinction_method SHELXL
_refine_ls_goodness_of_fit_ref 1.038
_refine_ls_hydrogen_treatment constr
_refine_ls_matrix_type full
_refine_ls_number_parameters 110
_refine_ls_number_reflns 2089
_refine_ls_number_restraints 0
_refine_ls_restrained_S_all 1.038
_refine_ls_R_factor_all 0.0474
_refine_ls_R_factor_gt 0.0428
_refine_ls_shift/su_max 0.000
_refine_ls_shift/su_mean 0.000
_refine_ls_structure_factor_coef Fsqd
_refine_ls_weighting_details 'calc w=1/[\s^2^(Fo^2^)+(0.0645P)^2^+0.0845P] where P=(Fo^2^+2Fc^2^)/3'
_refine_ls_weighting_scheme calc
_refine_ls_wR_factor_gt 0.1178
_refine_ls_wR_factor_ref 0.1231
_reflns_number_gt 1865
_reflns_number_total 2089
_reflns_threshold_expression I>2\s(I)
_cod_data_source_file su5007sup1.cif
_cod_data_source_block I
_cod_original_cell_volume 405.137(18)
_cod_original_sg_symbol_Hall '-p 1'
_cod_database_code 2240128
_cod_database_fobs_code 2240128

loop_
_symmetry_equiv_pos_as_xyz
'x, y, z'
'-x, -y, -z'

loop_
_atom_site_type_symbol
_atom_site_label
_atom_site_fract_x
_atom_site_fract_y
_atom_site_fract_z
_atom_site_U_iso_or_equiv
_atom_site_adp_type
_atom_site_calc_flag
_atom_site_refinement_flags
_atom_site_occupancy
_atom_site_symmetry_multiplicity
C C1 0.23574(17) 0.88694(15) 0.02939(17) 0.0374(3) Uani d . 1 1
C C2 0.3772(2) 0.8861(2) -0.1413(2) 0.0487(3) Uani d . 1 1
H H2 0.3890 0.7743 -0.1456 0.058 Uiso calc R 1 1
C C3 0.49565(19) 1.0507(2) -0.29887(19) 0.0502(3) Uani d . 1 1
H H3 0.5907 1.0510 -0.4110 0.060 Uiso calc R 1 1
C C4 0.47630(19) 1.22086(19) -0.29465(18) 0.0466(3) Uani d . 1 1
H H4 0.5601 1.3318 -0.4038 0.056 Uiso calc R 1 1
C C5 0.33794(18) 1.22657(16) -0.13469(16) 0.0399(3) Uani d . 1 1
C C9 0.3049(2) 1.39916(18) -0.1173(2) 0.0565(4) Uani d . 1 1
H H9B 0.3236 1.3850 -0.0049 0.085 Uiso calc R 1 1
H H9A 0.1709 1.4183 -0.1004 0.085 Uiso calc R 1 1
H H9C 0.3987 1.5057 -0.2355 0.085 Uiso calc R 1 1
C C6 0.07560(16) 1.02021(15) 0.21002(15) 0.0363(3) Uani d . 1 1
H H6 0.0311 1.1066 0.2529 0.044 Uiso calc R 1 1
C C7 0.01244(16) 0.82991(15) 0.31517(16) 0.0383(3) Uani d . 1 1
C C8 -0.1332(2) 0.71513(18) 0.52658(18) 0.0496(3) Uani d . 1 1
H H8A -0.2211 0.7936 0.5652 0.060 Uiso calc R 1 1
H H8B -0.2151 0.6140 0.5406 0.060 Uiso calc R 1 1
N N1 0.10972(15) 0.74701(14) 0.20387(15) 0.0420(3) Uani d . 1 1
N N2 0.21944(13) 1.05816(12) 0.02646(13) 0.0339(2) Uani d . 1 1
O O1 -0.03554(17) 0.63769(13) 0.65406(14) 0.0566(3) Uani d . 1 1
H H1 -0.0705 0.5229 0.7180 0.085 Uiso calc R 1 1

loop_
_atom_site_aniso_label
_atom_site_aniso_U_11
_atom_site_aniso_U_22
_atom_site_aniso_U_33
_atom_site_aniso_U_12
_atom_site_aniso_U_13
_atom_site_aniso_U_23
C1 0.0427(6) 0.0355(5) 0.0412(6) 0.0108(4) -0.0231(5) -0.0201(4)
C2 0.0558(7) 0.0532(7) 0.0519(7) 0.0214(6) -0.0269(6) -0.0342(6)
C3 0.0463(6) 0.0690(9) 0.0402(6) 0.0161(6) -0.0178(5) -0.0310(6)
C4 0.0450(6) 0.0538(7) 0.0341(5) 0.0009(5) -0.0155(5) -0.0170(5)
C5 0.0445(6) 0.0379(6) 0.0335(5) 0.0009(4) -0.0176(5) -0.0134(4)
C9 0.0760(9) 0.0358(6) 0.0433(6) -0.0035(6) -0.0164(6) -0.0147(5)
C6 0.0392(5) 0.0342(5) 0.0336(5) 0.0073(4) -0.0146(4) -0.0158(4)
C7 0.0388(5) 0.0343(5) 0.0381(5) 0.0057(4) -0.0178(4) -0.0139(4)
C8 0.0488(7) 0.0407(6) 0.0411(6) 0.0028(5) -0.0115(5) -0.0119(5)
N1 0.0494(6) 0.0332(5) 0.0445(5) 0.0086(4) -0.0222(4) -0.0179(4)
N2 0.0376(5) 0.0325(4) 0.0329(4) 0.0063(3) -0.0171(4) -0.0151(4)
O1 0.0880(7) 0.0361(5) 0.0419(5) 0.0043(4) -0.0303(5) -0.0136(4)

loop_
_atom_type_symbol
_atom_type_description
_atom_type_scat_dispersion_real
_atom_type_scat_dispersion_imag
_atom_type_scat_source
C C 0.0033 0.0016 'International Tables Vol C Tables 4.2.6.8 and 6.1.1.4'
H H 0.0000 0.0000 'International Tables Vol C Tables 4.2.6.8 and 6.1.1.4'
N N 0.0061 0.0033 'International Tables Vol C Tables 4.2.6.8 and 6.1.1.4'
O O 0.0106 0.0060 'International Tables Vol C Tables 4.2.6.8 and 6.1.1.4'

loop_
_geom_angle_atom_site_label_1
_geom_angle_atom_site_label_2
_geom_angle_atom_site_label_3
_geom_angle
N1 C1 N2 110.57(10)
N1 C1 C2 131.10(11)
N2 C1 C2 118.32(11)
C3 C2 C1 119.09(12)
C3 C2 H2 120.5
C1 C2 H2 120.5
C2 C3 C4 120.76(12)
C2 C3 H3 119.6
C4 C3 H3 119.6
C5 C4 C3 121.41(12)
C5 C4 H4 119.3
C3 C4 H4 119.3
C4 C5 N2 117.59(11)
C4 C5 C9 125.31(11)
N2 C5 C9 117.10(10)
C5 C9 H9B 109.5
C5 C9 H9A 109.5
H9B C9 H9A 109.5
C5 C9 H9C 109.5
H9B C9 H9C 109.5
H9A C9 H9C 109.5
C7 C6 N2 105.70(10)
C7 C6 H6 127.1
N2 C6 H6 127.1
C6 C7 N1 111.22(10)
C6 C7 C8 127.34(11)
N1 C7 C8 121.36(11)
O1 C8 C7 111.84(10)
O1 C8 H8A 109.2
C7 C8 H8A 109.2
O1 C8 H8B 109.2
C7 C8 H8B 109.2
H8A C8 H8B 107.9
C1 N1 C7 105.62(9)
C6 N2 C5 130.27(10)
C6 N2 C1 106.89(9)
C5 N2 C1 122.79(10)
C8 O1 H1 109.5

loop_
_geom_bond_atom_site_label_1
_geom_bond_atom_site_label_2
_geom_bond_distance
C1 N1 1.3299(15)
C1 N2 1.3884(14)
C1 C2 1.4126(17)
C2 C3 1.356(2)
C2 H2 0.9300
C3 C4 1.407(2)
C3 H3 0.9300
C4 C5 1.3576(17)
C4 H4 0.9300
C5 N2 1.3823(14)
C5 C9 1.4857(18)
C9 H9B 0.9600
C9 H9A 0.9600
C9 H9C 0.9600
C6 C7 1.3631(15)
C6 N2 1.3815(13)
C6 H6 0.9300
C7 N1 1.3735(15)
C7 C8 1.4907(16)
C8 O1 1.4154(16)
C8 H8A 0.9700
C8 H8B 0.9700
O1 H1 0.8200

loop_
_geom_hbond_atom_site_label_D
_geom_hbond_atom_site_label_H
_geom_hbond_atom_site_label_A
_geom_hbond_site_symmetry_A
_geom_hbond_distance_DH
_geom_hbond_distance_HA
_geom_hbond_distance_DA
_geom_hbond_angle_DHA
O1 H1 N1 2_566 0.82 1.98 2.7734(17) 163
C6 H6 O1 2_576 0.93 2.55 3.4395(18) 160
